data_1518568
loop_
_publ_author_name
'Scully, Stephen S.'
'Zheng, Shao-Liang'
'Wagner, Bridget K.'
'Schreiber, Stuart L.'

_publ_section_title
;
 Synthesis of Oxazocenones via Gold(I)-Catalyzed 8-Endo-Dig
 Hydroalkoxylation of Alkynamides.
;
_journal_issue 3
_journal_name_full 'Organic letters'
_journal_page_first 418
_journal_page_last 421
_journal_paper_doi 10.1021/ol503273v
_journal_volume 17
_journal_year 2015
_chemical_absolute_configuration ad
_chemical_formula_sum 'C31 H37 N5 O8 S'
_chemical_formula_weight 639.71
_chemical_name_systematic
;
 ?
;
_space_group_crystal_system monoclinic
_space_group_IT_number 4
_space_group_name_Hall 'P 2yb'
_space_group_name_H-M_alt 'P 1 21 1'
_symmetry_space_group_name_Hall 'P 2yb'
_symmetry_space_group_name_H-M 'P 1 21 1'
_atom_sites_solution_hydrogens mixed
_audit_creation_method SHELXL-2014
_cell_angle_alpha 90
_cell_angle_beta 100.907(3)
_cell_angle_gamma 90
_cell_formula_units_Z 4
_cell_length_a 10.9519(5)
_cell_length_b 18.6953(7)
_cell_length_c 14.8640(6)
_cell_measurement_reflns_used 6741
_cell_measurement_temperature 100(2)
_cell_measurement_theta_max 66.6
_cell_measurement_theta_min 3.02
_cell_volume 2988.4(2)
_computing_cell_refinement 'SAINT 8.34A (Bruker-AXS, 2014)'
_computing_data_collection 'APEX2 v2014.3.0 (Bruker-AXS, 2014)'
_computing_data_reduction 'SAINT 8.34A (Bruker-AXS, 2014)'
_computing_molecular_graphics 'Bruker SHELXTL (Sheldrick, 2008)'
_computing_publication_material 'Bruker SHELXTL (Sheldrick, 2008)'
_computing_structure_refinement 'SHELXL-2014 (Sheldrick, 2008)'
_computing_structure_solution 'SHELXS-2014 (Sheldrick, 2008)'
_diffrn_ambient_temperature 100(2)
_diffrn_measured_fraction_theta_full 0.968
_diffrn_measured_fraction_theta_max 0.988
_diffrn_measurement_device_type
;
Bruker D8 goniometer with CCD area detector  
;
_diffrn_measurement_method 'omega and phi scans'
_diffrn_radiation_monochromator graphite
_diffrn_radiation_source 'I\mS microfocus tube'
_diffrn_radiation_type CuK\a
_diffrn_radiation_wavelength 1.54178
_diffrn_reflns_av_R_equivalents 0.1081
_diffrn_reflns_av_unetI/netI 0.0887
_diffrn_reflns_Laue_measured_fraction_full 0.968
_diffrn_reflns_Laue_measured_fraction_max 0.988
_diffrn_reflns_limit_h_max 13
_diffrn_reflns_limit_h_min -13
_diffrn_reflns_limit_k_max 19
_diffrn_reflns_limit_k_min -22
_diffrn_reflns_limit_l_max 17
_diffrn_reflns_limit_l_min -17
_diffrn_reflns_number 9443
_diffrn_reflns_point_group_measured_fraction_full 0.875
_diffrn_reflns_point_group_measured_fraction_max 0.892
_diffrn_reflns_theta_full 67.679
_diffrn_reflns_theta_max 66.755
_diffrn_reflns_theta_min 3.028
_exptl_absorpt_coefficient_mu 1.483
_exptl_absorpt_correction_T_max 0.752819
_exptl_absorpt_correction_T_min 0.442811
_exptl_absorpt_correction_type multi-scan
_exptl_absorpt_process_details TWINABS
_exptl_crystal_colour colorless
_exptl_crystal_density_diffrn 1.422
_exptl_crystal_description needle
_exptl_crystal_F_000 1352
_exptl_crystal_size_max 0.320
_exptl_crystal_size_mid 0.080
_exptl_crystal_size_min 0.060
_refine_diff_density_max 0.276
_refine_diff_density_min -0.533
_refine_diff_density_rms 0.068
_refine_ls_abs_structure_details
;
 Flack x determined using 3038 quotients [(I+)-(I-)]/[(I+)+(I-)]
 (Parsons, Flack and Wagner, Acta Cryst. B69 (2013) 249-259).
;
_refine_ls_abs_structure_Flack 0.035(15)
_refine_ls_extinction_method none
_refine_ls_goodness_of_fit_ref 1.023
_refine_ls_hydrogen_treatment mixed
_refine_ls_matrix_type full
_refine_ls_number_parameters 837
_refine_ls_number_reflns 9443
_refine_ls_number_restraints 1
_refine_ls_restrained_S_all 1.023
_refine_ls_R_factor_all 0.0692
_refine_ls_R_factor_gt 0.0591
_refine_ls_shift/su_max 0.000
_refine_ls_shift/su_mean 0.000
_refine_ls_structure_factor_coef Fsqd
_refine_ls_weighting_details 'w=1/[\s^2^(Fo^2^)+(0.0660P)^2^+2.5520P] where P=(Fo^2^+2Fc^2^)/3'
_refine_ls_weighting_scheme calc
_refine_ls_wR_factor_gt 0.1409
_refine_ls_wR_factor_ref 0.1474
_reflns_Friedel_coverage 0.748
_reflns_Friedel_fraction_full 0.774
_reflns_Friedel_fraction_max 0.790
_reflns_number_gt 8410
_reflns_number_total 9443
_reflns_threshold_expression 'I > 2\s(I)'
_cod_data_source_file ol503273v_si_004.cif
_cod_data_source_block SSS-1-73c
_cod_depositor_comments 'Adding full bibliography for 1518568--1518572.cif.'
_cod_database_code 1518568
_shelx_space_group_comment
;
The symmetry employed for this shelxl refinement is uniquely defined
by the following loop, which should always be used as a source of
symmetry information in preference to the above space-group names.
They are only intended as comments.
;
_shelx_estimated_absorpt_t_min 0.648
_shelx_estimated_absorpt_t_max 0.916
_shelxl_version_number 2014-3

loop_
_space_group_symop_operation_xyz
'x, y, z'
'-x, y+1/2, -z'

loop_
_atom_site_label
_atom_site_type_symbol
_atom_site_fract_x
_atom_site_fract_y
_atom_site_fract_z
_atom_site_U_iso_or_equiv
_atom_site_adp_type
_atom_site_occupancy
_atom_site_site_symmetry_order
_atom_site_calc_flag
_atom_site_refinement_flags_posn
_atom_site_refinement_flags_adp
C1 C -0.9044(5) -0.2438(3) -0.8482(4) 0.0252(12) Uani 1 1 d . .
C2 C -0.9787(6) -0.2756(3) -0.7893(4) 0.0259(12) Uani 1 1 d . .
C3 C -1.1028(6) -0.2611(3) -0.8016(4) 0.0305(13) Uani 1 1 d . .
H3 H -1.1524 -0.2838 -0.7640 0.037 Uiso 1 1 calc R U
C4 C -1.1579(6) -0.2122(3) -0.8700(4) 0.0312(14) Uani 1 1 d . .
H4 H -1.2440 -0.2018 -0.8769 0.037 Uiso 1 1 calc R U
C5 C -1.0903(6) -0.1800(3) -0.9260(4) 0.0305(14) Uani 1 1 d . .
H5 H -1.1291 -0.1473 -0.9714 0.037 Uiso 1 1 calc R U
C6 C -0.9622(6) -0.1951(3) -0.9168(4) 0.0273(13) Uani 1 1 d . .
C7 C -0.8882(6) -0.1663(3) -0.9762(4) 0.0317(14) Uani 1 1 d . .
H7 H -0.9232 -0.1338 -1.0233 0.038 Uiso 1 1 calc R U
C8 C -0.7668(6) -0.1854(3) -0.9656(4) 0.0319(14) Uani 1 1 d . .
H8 H -0.7158 -0.1669 -1.0052 0.038 Uiso 1 1 calc R U
C9 C -0.7182(6) -0.2331(3) -0.8947(4) 0.0331(14) Uani 1 1 d . .
H9 H -0.6330 -0.2459 -0.8880 0.040 Uiso 1 1 calc R U
C10 C -0.9676(5) -0.3572(3) -0.6550(4) 0.0254(12) Uani 1 1 d . .
C11 C -0.9168(6) -0.4183(3) -0.5083(4) 0.0281(13) Uani 1 1 d . .
H11A H -0.9852 -0.3885 -0.4939 0.034 Uiso 1 1 calc R U
H11B H -0.8456 -0.4135 -0.4566 0.034 Uiso 1 1 calc R U
C12 C -0.9587(5) -0.4952(3) -0.5134(4) 0.0240(12) Uani 1 1 d . .
C13 C -0.9306(5) -0.5412(3) -0.5747(4) 0.0247(12) Uani 1 1 d . .
H13A H -0.8801 -0.5200 -0.6128 0.030 Uiso 1 1 calc R U
C14 C -0.9585(5) -0.6182(3) -0.5990(4) 0.0244(12) Uani 1 1 d . .
C15 C -1.1693(5) -0.6047(3) -0.5686(4) 0.0263(13) Uani 1 1 d . .
H15A H -1.2508 -0.6237 -0.5995 0.032 Uiso 1 1 calc R U
H15B H -1.1635 -0.5546 -0.5888 0.032 Uiso 1 1 calc R U
C16 C -1.1645(5) -0.6053(3) -0.4642(4) 0.0268(13) Uani 1 1 d . .
H16 H -1.2267 -0.5693 -0.4518 0.032 Uiso 1 1 calc R U
C17 C -1.0386(6) -0.5795(3) -0.4149(4) 0.0248(12) Uani 1 1 d . .
H17 H -0.9719 -0.6116 -0.4295 0.030 Uiso 1 1 calc R U
C18 C -1.0286(5) -0.5747(3) -0.3110(4) 0.0278(13) Uani 1 1 d . .
H18A H -1.1011 -0.5480 -0.2974 0.033 Uiso 1 1 calc R U
H18B H -1.0310 -0.6235 -0.2856 0.033 Uiso 1 1 calc R U
C19 C -0.8567(5) -0.4558(3) -0.1192(4) 0.0261(12) Uani 1 1 d . .
C20 C -0.9265(6) -0.4915(3) -0.0657(4) 0.0295(13) Uani 1 1 d . .
H20 H -0.9986 -0.5174 -0.0931 0.035 Uiso 1 1 calc R U
C21 C -0.8897(6) -0.4889(3) 0.0296(4) 0.0286(13) Uani 1 1 d . .
C22 C -0.9427(7) -0.4952(4) 0.1729(4) 0.0383(16) Uani 1 1 d . .
H22A H -0.9856 -0.5259 0.2115 0.046 Uiso 1 1 calc R U
H22B H -0.9779 -0.4464 0.1724 0.046 Uiso 1 1 calc R U
C23 C -0.8078(7) -0.4932(4) 0.2116(5) 0.0410(16) Uani 1 1 d . .
H23A H -0.7953 -0.4773 0.2762 0.049 Uiso 1 1 calc R U
H23B H -0.7729 -0.5420 0.2107 0.049 Uiso 1 1 calc R U
C24 C -0.7841(6) -0.4504(3) 0.0673(4) 0.0278(13) Uani 1 1 d . .
C25 C -0.7148(6) -0.4145(3) 0.0133(4) 0.0325(14) Uani 1 1 d . .
H25 H -0.6425 -0.3888 0.0407 0.039 Uiso 1 1 calc R U
C26 C -0.7515(6) -0.4160(3) -0.0816(4) 0.0329(14) Uani 1 1 d . .
H26 H -0.7061 -0.3906 -0.1199 0.039 Uiso 1 1 calc R U
C27 C -1.1043(6) -0.7124(3) -0.6533(4) 0.0276(13) Uani 1 1 d . .
H27 H -1.0260 -0.7398 -0.6539 0.033 Uiso 1 1 calc R U
C28 C -1.1592(6) -0.6916(3) -0.7518(4) 0.0305(14) Uani 1 1 d . .
H28A H -1.1781 -0.7355 -0.7889 0.037 Uiso 1 1 calc R U
H28B H -1.2384 -0.6658 -0.7528 0.037 Uiso 1 1 calc R U
C29 C -1.1932(6) -0.7615(3) -0.6172(4) 0.0320(14) Uani 1 1 d . .
H29A H -1.2080 -0.8042 -0.6559 0.048 Uiso 1 1 calc R U
H29B H -1.2721 -0.7365 -0.6181 0.048 Uiso 1 1 calc R U
H29C H -1.1573 -0.7755 -0.5543 0.048 Uiso 1 1 calc R U
C30 C -1.1996(6) -0.6767(3) -0.4249(4) 0.0319(14) Uani 1 1 d . .
H30A H -1.1335 -0.7117 -0.4264 0.048 Uiso 1 1 calc R U
H30B H -1.2777 -0.6942 -0.4618 0.048 Uiso 1 1 calc R U
H30C H -1.2101 -0.6696 -0.3615 0.048 Uiso 1 1 calc R U
C31 C -0.7957(6) -0.5706(3) -0.2768(4) 0.0303(14) Uani 1 1 d . .
H31A H -0.7764 -0.5564 -0.3360 0.045 Uiso 1 1 calc R U
H31B H -0.8011 -0.6228 -0.2739 0.045 Uiso 1 1 calc R U
H31C H -0.7299 -0.5535 -0.2273 0.045 Uiso 1 1 calc R U
N1 N -0.7817(5) -0.2611(2) -0.8370(3) 0.0279(11) Uani 1 1 d . .
N2 N -0.9155(5) -0.3222(3) -0.7208(3) 0.0253(11) Uani 1 1 d . .
H2 H -0.842(7) -0.327(4) -0.714(5) 0.030 Uiso 1 1 d . U
N3 N -0.8803(5) -0.3897(3) -0.5893(4) 0.0271(11) Uani 1 1 d . .
H3A H -0.815(7) -0.383(4) -0.590(5) 0.033 Uiso 1 1 d . U
N4 N -1.0708(4) -0.6465(2) -0.5982(3) 0.0241(10) Uani 1 1 d . .
N5 N -0.9144(5) -0.5392(3) -0.2664(3) 0.0273(11) Uani 1 1 d . .
O1 O -1.0770(4) -0.3588(2) -0.6537(3) 0.0334(10) Uani 1 1 d . .
O2 O -1.0187(4) -0.50682(19) -0.4440(3) 0.0238(8) Uani 1 1 d . .
O3 O -0.8756(4) -0.6523(2) -0.6273(3) 0.0315(10) Uani 1 1 d . .
O4 O -1.0384(4) -0.4309(2) -0.2557(3) 0.0300(10) Uani 1 1 d . .
O5 O -0.8230(4) -0.4181(2) -0.2792(3) 0.0314(10) Uani 1 1 d . .
O6 O -0.9625(5) -0.5231(2) 0.0809(3) 0.0393(11) Uani 1 1 d . .
O7 O -0.7432(4) -0.4461(2) 0.1614(3) 0.0365(10) Uani 1 1 d . .
O8 O -1.0783(5) -0.6474(2) -0.7927(3) 0.0340(10) Uani 1 1 d . .
H8A H -1.004(7) -0.671(4) -0.794(5) 0.04(2) Uiso 1 1 d . .
S1 S -0.91254(13) -0.45516(7) -0.23894(9) 0.0247(3) Uani 1 1 d . .
C41 C -0.7337(6) -0.7575(3) -0.8469(4) 0.0271(12) Uani 1 1 d . .
C42 C -0.6286(6) -0.7203(3) -0.7935(4) 0.0279(13) Uani 1 1 d . .
C43 C -0.5153(6) -0.7270(3) -0.8163(4) 0.0327(14) Uani 1 1 d . .
H43 H -0.4463 -0.7025 -0.7814 0.039 Uiso 1 1 calc R U
C44 C -0.4974(6) -0.7701(3) -0.8915(5) 0.0347(14) Uani 1 1 d . .
H44 H -0.4170 -0.7734 -0.9064 0.042 Uiso 1 1 calc R U
C45 C -0.5944(6) -0.8071(3) -0.9429(5) 0.0341(15) Uani 1 1 d . .
H45 H -0.5811 -0.8359 -0.9928 0.041 Uiso 1 1 calc R U
C46 C -0.7136(6) -0.8020(3) -0.9212(4) 0.0309(14) Uani 1 1 d . .
C47 C -0.8193(6) -0.8377(3) -0.9707(4) 0.0327(14) Uani 1 1 d . .
H47 H -0.8114 -0.8671 -1.0215 0.039 Uiso 1 1 calc R U
C48 C -0.9299(6) -0.8304(3) -0.9465(4) 0.0318(14) Uani 1 1 d . .
H48 H -1.0002 -0.8554 -0.9790 0.038 Uiso 1 1 calc R U
C49 C -0.9419(6) -0.7854(3) -0.8723(4) 0.0323(14) Uani 1 1 d . .
H49 H -1.0215 -0.7807 -0.8563 0.039 Uiso 1 1 calc R U
C50 C -0.5694(6) -0.6454(3) -0.6536(4) 0.0277(13) Uani 1 1 d . .
C51 C -0.5427(6) -0.5833(3) -0.5072(4) 0.0298(13) Uani 1 1 d . .
H51A H -0.4663 -0.6128 -0.4946 0.036 Uiso 1 1 calc R U
H51B H -0.5866 -0.5898 -0.4554 0.036 Uiso 1 1 calc R U
C52 C -0.5052(5) -0.5053(3) -0.5103(4) 0.0244(12) Uani 1 1 d . .
C53 C -0.5623(5) -0.4589(3) -0.5720(4) 0.0273(12) Uani 1 1 d . .
H53 H -0.6284 -0.4809 -0.6134 0.033 Uiso 1 1 calc R U
C54 C -0.5505(6) -0.3819(3) -0.5936(4) 0.0295(13) Uani 1 1 d . .
C55 C -0.3236(6) -0.3918(3) -0.5604(4) 0.0263(13) Uani 1 1 d . .
H55A H -0.2574 -0.3705 -0.5890 0.032 Uiso 1 1 calc R U
H55B H -0.3375 -0.4413 -0.5836 0.032 Uiso 1 1 calc R U
C56 C -0.2774(5) -0.3944(3) -0.4553(4) 0.0246(12) Uani 1 1 d . .
H56 H -0.2075 -0.4296 -0.4434 0.030 Uiso 1 1 calc R U
C57 C -0.3772(5) -0.4219(3) -0.4074(4) 0.0232(12) Uani 1 1 d . .
H57 H -0.4518 -0.3901 -0.4208 0.028 Uiso 1 1 calc R U
C58 C -0.3321(5) -0.4284(3) -0.3033(4) 0.0260(13) Uani 1 1 d . .
H58A H -0.2530 -0.4555 -0.2917 0.031 Uiso 1 1 calc R U
H58B H -0.3147 -0.3799 -0.2773 0.031 Uiso 1 1 calc R U
C59 C -0.4304(5) -0.5488(3) -0.1136(4) 0.0269(12) Uani 1 1 d . .
C60 C -0.3539(6) -0.5068(3) -0.0493(4) 0.0306(13) Uani 1 1 d . .
H60 H -0.2930 -0.4764 -0.0670 0.037 Uiso 1 1 calc R U
C61 C -0.3686(6) -0.5102(3) 0.0420(4) 0.0310(14) Uani 1 1 d . .
C62 C -0.2844(7) -0.4928(4) 0.1976(4) 0.0398(16) Uani 1 1 d . .
H62A H -0.2407 -0.4568 0.2410 0.048 Uiso 1 1 calc R U
H62B H -0.2363 -0.5379 0.2067 0.048 Uiso 1 1 calc R U
C63 C -0.4103(7) -0.5049(3) 0.2162(5) 0.0388(16) Uani 1 1 d . .
H63A H -0.4044 -0.5204 0.2806 0.047 Uiso 1 1 calc R U
H63B H -0.4580 -0.4597 0.2076 0.047 Uiso 1 1 calc R U
C64 C -0.4568(6) -0.5534(3) 0.0675(4) 0.0308(13) Uani 1 1 d . .
C65 C -0.5324(6) -0.5962(3) 0.0024(4) 0.0330(14) Uani 1 1 d . .
H65 H -0.5925 -0.6270 0.0203 0.040 Uiso 1 1 calc R U
C66 C -0.5191(6) -0.5934(3) -0.0894(4) 0.0277(13) Uani 1 1 d . .
H66 H -0.5705 -0.6219 -0.1343 0.033 Uiso 1 1 calc R U
C67 C -0.4371(6) -0.2818(3) -0.6399(4) 0.0301(14) Uani 1 1 d . .
H67 H -0.5167 -0.2563 -0.6376 0.036 Uiso 1 1 calc R U
C68 C -0.4337(6) -0.2967(3) -0.7404(4) 0.0319(14) Uani 1 1 d . .
H68A H -0.4421 -0.2508 -0.7741 0.038 Uiso 1 1 calc R U
H68B H -0.3514 -0.3171 -0.7443 0.038 Uiso 1 1 calc R U
C69 C -0.3313(6) -0.2317(3) -0.6017(4) 0.0345(14) Uani 1 1 d . .
H69A H -0.3376 -0.1882 -0.6392 0.052 Uiso 1 1 calc R U
H69B H -0.2518 -0.2554 -0.6027 0.052 Uiso 1 1 calc R U
H69C H -0.3361 -0.2189 -0.5385 0.052 Uiso 1 1 calc R U
C70 C -0.2259(6) -0.3229(3) -0.4146(4) 0.0312(14) Uani 1 1 d . .
H70A H -0.2950 -0.2909 -0.4092 0.047 Uiso 1 1 calc R U
H70B H -0.1749 -0.3011 -0.4547 0.047 Uiso 1 1 calc R U
H70C H -0.1749 -0.3310 -0.3538 0.047 Uiso 1 1 calc R U
C71 C -0.5454(6) -0.4333(3) -0.2661(4) 0.0313(14) Uani 1 1 d . .
H71A H -0.5938 -0.4466 -0.3262 0.047 Uiso 1 1 calc R U
H71B H -0.5395 -0.3811 -0.2615 0.047 Uiso 1 1 calc R U
H71C H -0.5867 -0.4518 -0.2178 0.047 Uiso 1 1 calc R U
N11 N -0.8477(5) -0.7493(3) -0.8239(3) 0.0281(11) Uani 1 1 d . .
N12 N -0.6555(5) -0.6788(3) -0.7209(4) 0.0281(11) Uani 1 1 d . .
H12 H -0.727(7) -0.682(4) -0.713(5) 0.034 Uiso 1 1 d . U
N13 N -0.6223(5) -0.6102(3) -0.5905(3) 0.0274(11) Uani 1 1 d . .
H13 H -0.700(7) -0.620(4) -0.588(5) 0.033 Uiso 1 1 d . U
N14 N -0.4383(4) -0.3508(3) -0.5895(3) 0.0262(11) Uani 1 1 d . .
N15 N -0.4205(5) -0.4639(3) -0.2554(3) 0.0267(11) Uani 1 1 d . .
O11 O -0.4573(4) -0.6460(2) -0.6516(3) 0.0336(10) Uani 1 1 d . .
O12 O -0.4111(3) -0.4946(2) -0.4375(3) 0.0242(8) Uani 1 1 d . .
O13 O -0.6484(4) -0.3482(2) -0.6214(3) 0.0358(10) Uani 1 1 d . .
O14 O -0.5067(4) -0.5897(2) -0.2798(3) 0.0339(10) Uani 1 1 d . .
O15 O -0.2823(4) -0.5678(2) -0.2304(3) 0.0334(10) Uani 1 1 d . .
O16 O -0.2913(4) -0.4677(2) 0.1041(3) 0.0382(11) Uani 1 1 d . .
O17 O -0.4748(4) -0.5591(2) 0.1554(3) 0.0359(10) Uani 1 1 d . .
O18 O -0.5274(4) -0.3442(2) -0.7845(3) 0.0343(10) Uani 1 1 d . .
H18 H -0.601(8) -0.328(5) -0.780(6) 0.06(3) Uiso 1 1 d . .
S2 S -0.40667(14) -0.54790(7) -0.22855(10) 0.0267(3) Uani 1 1 d . .

loop_
_atom_site_aniso_label
_atom_site_aniso_U_11
_atom_site_aniso_U_22
_atom_site_aniso_U_33
_atom_site_aniso_U_23
_atom_site_aniso_U_13
_atom_site_aniso_U_12
C1 0.033(3) 0.012(3) 0.032(3) -0.001(2) 0.010(2) -0.002(2)
C2 0.036(3) 0.015(3) 0.027(3) -0.002(2) 0.006(3) 0.000(2)
C3 0.037(3) 0.023(3) 0.033(3) -0.003(3) 0.009(3) 0.000(3)
C4 0.035(3) 0.021(3) 0.038(3) -0.003(3) 0.008(3) 0.002(3)
C5 0.039(4) 0.018(3) 0.031(3) -0.003(2) -0.002(3) 0.004(3)
C6 0.040(3) 0.011(3) 0.029(3) -0.001(2) 0.003(3) -0.004(2)
C7 0.048(4) 0.017(3) 0.029(3) 0.002(2) 0.004(3) -0.001(3)
C8 0.042(4) 0.026(3) 0.030(3) 0.006(2) 0.011(3) -0.006(3)
C9 0.036(3) 0.026(3) 0.038(4) 0.003(3) 0.009(3) -0.003(3)
C10 0.029(3) 0.016(3) 0.033(3) 0.000(2) 0.010(3) 0.001(2)
C11 0.036(3) 0.017(3) 0.033(3) 0.001(2) 0.012(3) -0.004(2)
C12 0.025(3) 0.024(3) 0.023(3) 0.002(2) 0.005(2) -0.002(2)
C13 0.027(3) 0.019(3) 0.029(3) -0.001(2) 0.009(2) -0.003(2)
C14 0.031(3) 0.020(3) 0.022(3) -0.004(2) 0.005(2) 0.000(2)
C15 0.030(3) 0.017(3) 0.030(3) 0.000(2) 0.002(3) -0.003(2)
C16 0.030(3) 0.021(3) 0.032(3) -0.002(2) 0.010(3) 0.001(2)
C17 0.035(3) 0.013(3) 0.028(3) 0.000(2) 0.012(2) 0.001(2)
C18 0.029(3) 0.023(3) 0.033(3) 0.003(2) 0.012(3) 0.001(2)
C19 0.032(3) 0.017(3) 0.028(3) -0.004(2) 0.002(2) 0.002(2)
C20 0.039(3) 0.019(3) 0.030(3) 0.000(2) 0.006(3) -0.002(3)
C21 0.036(3) 0.019(3) 0.030(3) -0.001(2) 0.004(3) -0.003(3)
C22 0.058(4) 0.033(4) 0.026(3) -0.005(3) 0.012(3) -0.012(3)
C23 0.055(4) 0.039(4) 0.029(3) 0.004(3) 0.006(3) -0.003(3)
C24 0.034(3) 0.023(3) 0.025(3) -0.002(2) 0.003(2) 0.001(3)
C25 0.029(3) 0.036(4) 0.032(3) -0.006(3) 0.003(3) -0.004(3)
C26 0.036(3) 0.026(3) 0.037(3) -0.001(3) 0.010(3) -0.004(3)
C27 0.031(3) 0.017(3) 0.034(3) -0.008(2) 0.003(3) 0.005(2)
C28 0.035(3) 0.022(3) 0.035(3) -0.007(3) 0.008(3) 0.000(3)
C29 0.043(4) 0.017(3) 0.036(3) -0.005(2) 0.007(3) -0.003(3)
C30 0.036(3) 0.024(3) 0.037(3) -0.002(3) 0.010(3) -0.008(3)
C31 0.030(3) 0.021(3) 0.039(3) 0.001(3) 0.006(3) 0.002(2)
N1 0.034(3) 0.020(3) 0.030(3) 0.002(2) 0.007(2) -0.001(2)
N2 0.030(3) 0.019(3) 0.028(3) 0.005(2) 0.009(2) 0.003(2)
N3 0.028(3) 0.024(3) 0.031(3) 0.004(2) 0.011(2) -0.004(2)
N4 0.029(3) 0.012(2) 0.031(3) -0.0036(19) 0.004(2) 0.0006(19)
N5 0.031(3) 0.017(3) 0.033(3) -0.006(2) 0.005(2) -0.006(2)
O1 0.028(2) 0.034(2) 0.040(3) 0.0068(19) 0.0124(19) -0.0011(18)
O2 0.031(2) 0.0150(19) 0.028(2) 0.0010(16) 0.0126(17) -0.0038(16)
O3 0.032(2) 0.028(2) 0.036(2) -0.0075(18) 0.0075(19) 0.0022(18)
O4 0.035(2) 0.024(2) 0.033(2) -0.0021(17) 0.0087(19) -0.0004(18)
O5 0.039(2) 0.023(2) 0.032(2) 0.0013(17) 0.0065(19) 0.0008(18)
O6 0.063(3) 0.030(2) 0.026(2) -0.0022(18) 0.014(2) -0.018(2)
O7 0.045(3) 0.036(3) 0.027(2) -0.0015(18) 0.0017(19) -0.009(2)
O8 0.042(3) 0.029(2) 0.032(2) -0.0028(18) 0.010(2) -0.003(2)
S1 0.0299(7) 0.0182(7) 0.0268(7) 0.0007(6) 0.0068(6) -0.0003(6)
C41 0.036(3) 0.016(3) 0.029(3) 0.003(2) 0.006(3) -0.002(2)
C42 0.036(3) 0.015(3) 0.032(3) 0.002(2) 0.004(3) 0.000(2)
C43 0.034(3) 0.022(3) 0.041(4) 0.004(3) 0.006(3) 0.000(3)
C44 0.035(3) 0.029(3) 0.042(4) 0.004(3) 0.012(3) 0.005(3)
C45 0.044(4) 0.024(3) 0.037(4) 0.002(3) 0.015(3) 0.007(3)
C46 0.045(4) 0.015(3) 0.032(3) 0.007(2) 0.006(3) 0.002(3)
C47 0.048(4) 0.017(3) 0.030(3) 0.001(2) 0.002(3) -0.001(3)
C48 0.039(4) 0.019(3) 0.034(3) -0.003(3) 0.000(3) -0.002(3)
C49 0.041(4) 0.023(3) 0.036(3) 0.003(3) 0.012(3) -0.001(3)
C50 0.033(3) 0.019(3) 0.031(3) 0.002(2) 0.006(3) -0.004(2)
C51 0.034(3) 0.027(3) 0.027(3) -0.002(2) 0.001(3) -0.008(3)
C52 0.028(3) 0.019(3) 0.026(3) -0.001(2) 0.004(2) -0.003(2)
C53 0.027(3) 0.024(3) 0.032(3) -0.001(3) 0.009(2) -0.009(3)
C54 0.033(3) 0.028(3) 0.029(3) 0.005(2) 0.009(3) -0.001(3)
C55 0.029(3) 0.024(3) 0.028(3) 0.001(2) 0.010(2) 0.000(2)
C56 0.028(3) 0.016(3) 0.028(3) -0.002(2) 0.002(2) 0.001(2)
C57 0.028(3) 0.013(3) 0.027(3) -0.003(2) 0.000(2) -0.002(2)
C58 0.027(3) 0.019(3) 0.031(3) -0.003(2) 0.003(2) 0.000(2)
C59 0.030(3) 0.023(3) 0.029(3) -0.003(2) 0.008(2) 0.003(3)
C60 0.038(3) 0.022(3) 0.034(3) 0.003(3) 0.013(3) -0.003(3)
C61 0.042(4) 0.022(3) 0.031(3) -0.005(3) 0.010(3) 0.000(3)
C62 0.064(5) 0.028(3) 0.026(3) -0.001(3) 0.007(3) -0.008(3)
C63 0.062(5) 0.021(3) 0.033(3) -0.004(3) 0.010(3) -0.003(3)
C64 0.045(4) 0.022(3) 0.028(3) 0.002(2) 0.016(3) 0.002(3)
C65 0.036(3) 0.030(3) 0.035(3) 0.004(3) 0.012(3) -0.002(3)
C66 0.031(3) 0.025(3) 0.028(3) 0.001(2) 0.008(2) -0.002(2)
C67 0.036(3) 0.021(3) 0.034(3) 0.009(2) 0.007(3) -0.004(3)
C68 0.033(3) 0.030(3) 0.032(3) 0.006(3) 0.004(3) -0.005(3)
C69 0.043(4) 0.021(3) 0.040(4) 0.003(3) 0.010(3) -0.001(3)
C70 0.036(3) 0.020(3) 0.037(3) 0.000(3) 0.005(3) -0.009(3)
C71 0.031(3) 0.030(3) 0.034(3) 0.003(3) 0.011(3) 0.003(3)
N11 0.033(3) 0.020(2) 0.030(3) 0.000(2) 0.005(2) -0.003(2)
N12 0.028(3) 0.022(3) 0.034(3) -0.005(2) 0.007(2) 0.001(2)
N13 0.029(3) 0.022(3) 0.031(3) -0.006(2) 0.004(2) -0.007(2)
N14 0.031(3) 0.021(3) 0.026(3) 0.0037(19) 0.005(2) -0.003(2)
N15 0.028(3) 0.023(3) 0.031(3) 0.002(2) 0.011(2) 0.003(2)
O11 0.029(2) 0.035(2) 0.037(2) -0.0020(19) 0.0029(19) -0.0009(19)
O12 0.026(2) 0.0189(19) 0.026(2) -0.0017(16) 0.0006(16) -0.0050(16)
O13 0.031(2) 0.033(2) 0.042(3) 0.013(2) 0.005(2) 0.000(2)
O14 0.044(3) 0.026(2) 0.032(2) -0.0033(18) 0.010(2) -0.0102(19)
O15 0.042(3) 0.022(2) 0.040(2) 0.0059(18) 0.015(2) 0.0025(18)
O16 0.058(3) 0.027(2) 0.030(2) -0.0027(18) 0.010(2) -0.014(2)
O17 0.051(3) 0.028(2) 0.031(2) -0.0005(18) 0.014(2) -0.007(2)
O18 0.034(3) 0.029(2) 0.039(2) -0.0003(19) 0.003(2) -0.001(2)
S2 0.0332(8) 0.0198(7) 0.0290(7) 0.0004(6) 0.0104(6) -0.0015(6)

loop_
_atom_type_symbol
_atom_type_description
_atom_type_scat_dispersion_real
_atom_type_scat_dispersion_imag
_atom_type_scat_source
C C 0.0181 0.0091 'International Tables Vol C Tables 4.2.6.8 and 6.1.1.4'
H H 0.0000 0.0000 'International Tables Vol C Tables 4.2.6.8 and 6.1.1.4'
N N 0.0311 0.0180 'International Tables Vol C Tables 4.2.6.8 and 6.1.1.4'
O O 0.0492 0.0322 'International Tables Vol C Tables 4.2.6.8 and 6.1.1.4'
S S 0.3331 0.5567 'International Tables Vol C Tables 4.2.6.8 and 6.1.1.4'

loop_
_geom_angle_atom_site_label_1
_geom_angle_atom_site_label_2
_geom_angle_atom_site_label_3
_geom_angle
N1 C1 C6 122.3(5)
N1 C1 C2 119.2(5)
C6 C1 C2 118.5(5)
C3 C2 N2 123.9(5)
C3 C2 C1 120.2(5)
N2 C2 C1 116.0(5)
C2 C3 C4 120.2(6)
C2 C3 H3 119.9
C4 C3 H3 119.9
C5 C4 C3 121.4(6)
C5 C4 H4 119.3
C3 C4 H4 119.3
C4 C5 C6 120.0(6)
C4 C5 H5 120.0
C6 C5 H5 120.0
C5 C6 C7 122.7(5)
C5 C6 C1 119.7(5)
C7 C6 C1 117.5(6)
C8 C7 C6 119.5(5)
C8 C7 H7 120.2
C6 C7 H7 120.2
C7 C8 C9 118.6(6)
C7 C8 H8 120.7
C9 C8 H8 120.7
N1 C9 C8 124.8(6)
N1 C9 H9 117.6
C8 C9 H9 117.6
O1 C10 N3 122.7(5)
O1 C10 N2 124.6(6)
N3 C10 N2 112.7(5)
N3 C11 C12 116.3(5)
N3 C11 H11A 108.2
C12 C11 H11A 108.2
N3 C11 H11B 108.2
C12 C11 H11B 108.2
H11A C11 H11B 107.4
C13 C12 O2 129.2(5)
C13 C12 C11 122.9(5)
O2 C12 C11 107.8(5)
C12 C13 C14 136.2(5)
C12 C13 H13A 111.9
C14 C13 H13A 111.9
O3 C14 N4 122.1(5)
O3 C14 C13 116.3(5)
N4 C14 C13 121.4(5)
N4 C15 C16 114.3(5)
N4 C15 H15A 108.7
C16 C15 H15A 108.7
N4 C15 H15B 108.7
C16 C15 H15B 108.7
H15A C15 H15B 107.6
C17 C16 C30 111.3(5)
C17 C16 C15 109.8(5)
C30 C16 C15 115.2(5)
C17 C16 H16 106.7
C30 C16 H16 106.7
C15 C16 H16 106.7
O2 C17 C16 109.1(5)
O2 C17 C18 105.0(4)
C16 C17 C18 113.1(5)
O2 C17 H17 109.8
C16 C17 H17 109.8
C18 C17 H17 109.8
N5 C18 C17 112.1(5)
N5 C18 H18A 109.2
C17 C18 H18A 109.2
N5 C18 H18B 109.2
C17 C18 H18B 109.2
H18A C18 H18B 107.9
C20 C19 C26 122.3(6)
C20 C19 S1 117.4(5)
C26 C19 S1 120.1(5)
C19 C20 C21 118.9(6)
C19 C20 H20 120.5
C21 C20 H20 120.5
O6 C21 C24 123.3(5)
O6 C21 C20 117.6(5)
C24 C21 C20 119.1(6)
O6 C22 C23 109.8(6)
O6 C22 H22A 109.7
C23 C22 H22A 109.7
O6 C22 H22B 109.7
C23 C22 H22B 109.7
H22A C22 H22B 108.2
O7 C23 C22 111.7(6)
O7 C23 H23A 109.3
C22 C23 H23A 109.3
O7 C23 H23B 109.3
C22 C23 H23B 109.3
H23A C23 H23B 107.9
C25 C24 C21 121.7(5)
C25 C24 O7 116.7(5)
C21 C24 O7 121.5(5)
C24 C25 C26 119.7(6)
C24 C25 H25 120.2
C26 C25 H25 120.2
C25 C26 C19 118.3(6)
C25 C26 H26 120.8
C19 C26 H26 120.8
N4 C27 C29 114.6(5)
N4 C27 C28 109.2(5)
C29 C27 C28 109.5(5)
N4 C27 H27 107.8
C29 C27 H27 107.8
C28 C27 H27 107.8
O8 C28 C27 113.1(5)
O8 C28 H28A 108.9
C27 C28 H28A 109.0
O8 C28 H28B 109.0
C27 C28 H28B 109.0
H28A C28 H28B 107.8
C27 C29 H29A 109.5
C27 C29 H29B 109.5
H29A C29 H29B 109.5
C27 C29 H29C 109.5
H29A C29 H29C 109.5
H29B C29 H29C 109.5
C16 C30 H30A 109.5
C16 C30 H30B 109.5
H30A C30 H30B 109.5
C16 C30 H30C 109.5
H30A C30 H30C 109.5
H30B C30 H30C 109.5
N5 C31 H31A 109.5
N5 C31 H31B 109.5
H31A C31 H31B 109.5
N5 C31 H31C 109.5
H31A C31 H31C 109.5
H31B C31 H31C 109.5
C9 N1 C1 117.3(5)
C10 N2 C2 125.9(5)
C10 N2 H2 113(5)
C2 N2 H2 121(5)
C10 N3 C11 119.5(5)
C10 N3 H3A 117(6)
C11 N3 H3A 121(6)
C14 N4 C15 121.4(5)
C14 N4 C27 116.9(5)
C15 N4 C27 119.2(5)
C18 N5 C31 118.2(5)
C18 N5 S1 121.6(4)
C31 N5 S1 116.5(4)
C12 O2 C17 120.1(4)
C21 O6 C22 111.2(5)
C24 O7 C23 113.2(5)
C28 O8 H8A 110(5)
O5 S1 O4 119.4(3)
O5 S1 N5 110.1(3)
O4 S1 N5 107.3(3)
O5 S1 C19 107.0(3)
O4 S1 C19 108.5(3)
N5 S1 C19 103.4(3)
N11 C41 C46 122.7(5)
N11 C41 C42 118.6(5)
C46 C41 C42 118.7(5)
C43 C42 N12 125.4(6)
C43 C42 C41 119.3(6)
N12 C42 C41 115.3(5)
C42 C43 C44 121.3(6)
C42 C43 H43 119.4
C44 C43 H43 119.4
C45 C44 C43 121.1(6)
C45 C44 H44 119.5
C43 C44 H44 119.5
C44 C45 C46 119.5(6)
C44 C45 H45 120.2
C46 C45 H45 120.2
C45 C46 C47 123.5(6)
C45 C46 C41 120.1(6)
C47 C46 C41 116.4(6)
C48 C47 C46 120.4(6)
C48 C47 H47 119.8
C46 C47 H47 119.8
C47 C48 C49 119.6(6)
C47 C48 H48 120.2
C49 C48 H48 120.2
N11 C49 C48 123.4(6)
N11 C49 H49 118.3
C48 C49 H49 118.3
O11 C50 N13 123.0(6)
O11 C50 N12 123.8(6)
N13 C50 N12 113.2(5)
N13 C51 C52 115.2(5)
N13 C51 H51A 108.5
C52 C51 H51A 108.5
N13 C51 H51B 108.5
C52 C51 H51B 108.5
H51A C51 H51B 107.5
C53 C52 O12 129.8(5)
C53 C52 C51 123.6(5)
O12 C52 C51 106.6(5)
C52 C53 C54 137.0(6)
C52 C53 H53 111.5
C54 C53 H53 111.5
O13 C54 N14 121.1(5)
O13 C54 C53 117.2(5)
N14 C54 C53 121.5(5)
N14 C55 C56 114.3(5)
N14 C55 H55A 108.7
C56 C55 H55A 108.7
N14 C55 H55B 108.7
C56 C55 H55B 108.7
H55A C55 H55B 107.6
C57 C56 C70 111.0(5)
C57 C56 C55 111.2(5)
C70 C56 C55 113.4(5)
C57 C56 H56 107.0
C70 C56 H56 107.0
C55 C56 H56 107.0
O12 C57 C56 109.8(4)
O12 C57 C58 104.5(4)
C56 C57 C58 112.3(5)
O12 C57 H57 110.0
C56 C57 H57 110.0
C58 C57 H57 110.0
N15 C58 C57 114.2(5)
N15 C58 H58A 108.7
C57 C58 H58A 108.7
N15 C58 H58B 108.7
C57 C58 H58B 108.7
H58A C58 H58B 107.6
C66 C59 C60 121.7(5)
C66 C59 S2 119.7(4)
C60 C59 S2 118.5(4)
C59 C60 C61 118.5(6)
C59 C60 H60 120.7
C61 C60 H60 120.7
C64 C61 O16 122.1(5)
C64 C61 C60 120.9(6)
O16 C61 C60 117.1(5)
O16 C62 C63 110.3(6)
O16 C62 H62A 109.6
C63 C62 H62A 109.6
O16 C62 H62B 109.6
C63 C62 H62B 109.6
H62A C62 H62B 108.1
O17 C63 C62 110.7(5)
O17 C63 H63A 109.5
C62 C63 H63A 109.5
O17 C63 H63B 109.5
C62 C63 H63B 109.5
H63A C63 H63B 108.1
O17 C64 C61 123.4(6)
O17 C64 C65 116.4(5)
C61 C64 C65 120.2(5)
C66 C65 C64 119.7(6)
C66 C65 H65 120.1
C64 C65 H65 120.1
C59 C66 C65 119.0(6)
C59 C66 H66 120.5
C65 C66 H66 120.5
N14 C67 C69 115.2(5)
N14 C67 C68 109.6(5)
C69 C67 C68 108.8(5)
N14 C67 H67 107.7
C69 C67 H67 107.7
C68 C67 H67 107.7
O18 C68 C67 114.7(5)
O18 C68 H68A 108.6
C67 C68 H68A 108.6
O18 C68 H68B 108.6
C67 C68 H68B 108.6
H68A C68 H68B 107.6
C67 C69 H69A 109.5
C67 C69 H69B 109.5
H69A C69 H69B 109.5
C67 C69 H69C 109.5
H69A C69 H69C 109.5
H69B C69 H69C 109.5
C56 C70 H70A 109.5
C56 C70 H70B 109.5
H70A C70 H70B 109.5
C56 C70 H70C 109.5
H70A C70 H70C 109.5
H70B C70 H70C 109.5
N15 C71 H71A 109.5
N15 C71 H71B 109.5
H71A C71 H71B 109.5
N15 C71 H71C 109.5
H71A C71 H71C 109.5
H71B C71 H71C 109.5
C49 N11 C41 117.5(5)
C50 N12 C42 126.1(5)
C50 N12 H12 118(5)
C42 N12 H12 115(5)
C50 N13 C51 119.1(5)
C50 N13 H13 118(5)
C51 N13 H13 118(4)
C54 N14 C55 120.7(5)
C54 N14 C67 116.3(5)
C55 N14 C67 120.8(5)
C71 N15 C58 117.4(5)
C71 N15 S2 116.6(4)
C58 N15 S2 121.3(4)
C52 O12 C57 119.5(4)
C61 O16 C62 111.6(5)
C64 O17 C63 113.7(5)
C68 O18 H18 110(6)
O15 S2 O14 119.0(3)
O15 S2 N15 107.2(3)
O14 S2 N15 111.7(3)
O15 S2 C59 109.4(3)
O14 S2 C59 105.6(3)
N15 S2 C59 102.8(3)

loop_
_geom_bond_atom_site_label_1
_geom_bond_atom_site_label_2
_geom_bond_distance
C1 N1 1.362(7)
C1 C6 1.424(8)
C1 C2 1.433(8)
C2 C3 1.364(9)
C2 N2 1.417(8)
C3 C4 1.414(9)
C3 H3 0.9500
C4 C5 1.355(9)
C4 H4 0.9500
C5 C6 1.412(9)
C5 H5 0.9500
C6 C7 1.413(9)
C7 C8 1.357(9)
C7 H7 0.9500
C8 C9 1.406(9)
C8 H8 0.9500
C9 N1 1.311(8)
C9 H9 0.9500
C10 O1 1.202(7)
C10 N3 1.373(8)
C10 N2 1.386(7)
C11 N3 1.441(7)
C11 C12 1.506(8)
C11 H11A 0.9900
C11 H11B 0.9900
C12 C13 1.331(8)
C12 O2 1.342(7)
C13 C14 1.502(8)
C13 H13A 0.9500
C14 O3 1.246(7)
C14 N4 1.340(7)
C15 N4 1.464(7)
C15 C16 1.542(8)
C15 H15A 0.9900
C15 H15B 0.9900
C16 C17 1.513(8)
C16 C30 1.534(8)
C16 H16 1.0000
C17 O2 1.455(6)
C17 C18 1.531(8)
C17 H17 1.0000
C18 N5 1.459(8)
C18 H18A 0.9900
C18 H18B 0.9900
C19 C20 1.376(9)
C19 C26 1.396(8)
C19 S1 1.769(6)
C20 C21 1.400(8)
C20 H20 0.9500
C21 O6 1.362(7)
C21 C24 1.387(8)
C22 O6 1.441(7)
C22 C23 1.481(10)
C22 H22A 0.9900
C22 H22B 0.9900
C23 O7 1.426(8)
C23 H23A 0.9900
C23 H23B 0.9900
C24 C25 1.380(9)
C24 O7 1.388(7)
C25 C26 1.393(9)
C25 H25 0.9500
C26 H26 0.9500
C27 N4 1.488(7)
C27 C29 1.508(9)
C27 C28 1.524(8)
C27 H27 1.0000
C28 O8 1.428(8)
C28 H28A 0.9900
C28 H28B 0.9900
C29 H29A 0.9800
C29 H29B 0.9800
C29 H29C 0.9800
C30 H30A 0.9800
C30 H30B 0.9800
C30 H30C 0.9800
C31 N5 1.462(8)
C31 H31A 0.9800
C31 H31B 0.9800
C31 H31C 0.9800
N2 H2 0.80(7)
N3 H3A 0.73(7)
N5 S1 1.622(5)
O4 S1 1.427(4)
O5 S1 1.423(5)
O8 H8A 0.93(8)
C41 N11 1.365(8)
C41 C46 1.433(8)
C41 C42 1.446(8)
C42 C43 1.353(9)
C42 N12 1.404(8)
C43 C44 1.421(9)
C43 H43 0.9500
C44 C45 1.371(9)
C44 H44 0.9500
C45 C46 1.405(9)
C45 H45 0.9500
C46 C47 1.417(9)
C47 C48 1.335(9)
C47 H47 0.9500
C48 C49 1.414(9)
C48 H48 0.9500
C49 N11 1.325(8)
C49 H49 0.9500
C50 O11 1.222(7)
C50 N13 1.361(8)
C50 N12 1.387(8)
C51 N13 1.463(7)
C51 C52 1.518(8)
C51 H51A 0.9900
C51 H51B 0.9900
C52 C53 1.329(8)
C52 O12 1.360(7)
C53 C54 1.486(8)
C53 H53 0.9500
C54 O13 1.245(7)
C54 N14 1.350(8)
C55 N14 1.465(8)
C55 C56 1.549(8)
C55 H55A 0.9900
C55 H55B 0.9900
C56 C57 1.504(8)
C56 C70 1.530(8)
C56 H56 1.0000
C57 O12 1.457(6)
C57 C58 1.537(8)
C57 H57 1.0000
C58 N15 1.465(8)
C58 H58A 0.9900
C58 H58B 0.9900
C59 C66 1.380(8)
C59 C60 1.388(8)
C59 S2 1.776(6)
C60 C61 1.398(9)
C60 H60 0.9500
C61 C64 1.367(9)
C61 O16 1.379(7)
C62 O16 1.455(8)
C62 C63 1.475(10)
C62 H62A 0.9900
C62 H62B 0.9900
C63 O17 1.449(8)
C63 H63A 0.9900
C63 H63B 0.9900
C64 O17 1.362(7)
C64 C65 1.400(9)
C65 C66 1.399(9)
C65 H65 0.9500
C66 H66 0.9500
C67 N14 1.494(7)
C67 C69 1.514(9)
C67 C68 1.527(9)
C67 H67 1.0000
C68 O18 1.419(7)
C68 H68A 0.9900
C68 H68B 0.9900
C69 H69A 0.9800
C69 H69B 0.9800
C69 H69C 0.9800
C70 H70A 0.9800
C70 H70B 0.9800
C70 H70C 0.9800
C71 N15 1.464(8)
C71 H71A 0.9800
C71 H71B 0.9800
C71 H71C 0.9800
N12 H12 0.82(7)
N13 H13 0.88(7)
N15 S2 1.620(5)
O14 S2 1.441(4)
O15 S2 1.417(5)
O18 H18 0.88(9)

loop_
_geom_hbond_atom_site_label_D
_geom_hbond_atom_site_label_H
_geom_hbond_atom_site_label_A
_geom_hbond_distance_DH
_geom_hbond_distance_HA
_geom_hbond_distance_DA
_geom_hbond_angle_DHA
N2 H2 O13 0.80(7) 2.33(7) 3.057(7) 152(6)
N3 H3A O13 0.73(7) 2.07(7) 2.781(7) 166(8)

loop_
_geom_torsion_atom_site_label_1
_geom_torsion_atom_site_label_2
_geom_torsion_atom_site_label_3
_geom_torsion_atom_site_label_4
_geom_torsion
N1 C1 C2 C3 -177.6(5)
C6 C1 C2 C3 2.2(8)
N1 C1 C2 N2 1.9(8)
C6 C1 C2 N2 -178.4(5)
N2 C2 C3 C4 178.1(5)
C1 C2 C3 C4 -2.5(9)
C2 C3 C4 C5 1.3(9)
C3 C4 C5 C6 0.2(9)
C4 C5 C6 C7 176.4(6)
C4 C5 C6 C1 -0.4(8)
N1 C1 C6 C5 179.0(5)
C2 C1 C6 C5 -0.7(8)
N1 C1 C6 C7 2.0(8)
C2 C1 C6 C7 -177.7(5)
C5 C6 C7 C8 -177.3(6)
C1 C6 C7 C8 -0.4(8)
C6 C7 C8 C9 -0.5(9)
C7 C8 C9 N1 0.0(10)
N3 C11 C12 C13 19.6(9)
N3 C11 C12 O2 -164.0(5)
O2 C12 C13 C14 6.0(11)
C11 C12 C13 C14 -178.5(6)
C12 C13 C14 O3 -146.9(7)
C12 C13 C14 N4 39.1(10)
N4 C15 C16 C17 56.0(6)
N4 C15 C16 C30 -70.7(6)
C30 C16 C17 O2 -170.7(4)
C15 C16 C17 O2 60.5(6)
C30 C16 C17 C18 -54.3(6)
C15 C16 C17 C18 176.9(5)
O2 C17 C18 N5 -52.0(6)
C16 C17 C18 N5 -170.8(5)
C26 C19 C20 C21 -1.1(9)
S1 C19 C20 C21 -175.6(5)
C19 C20 C21 O6 178.2(5)
C19 C20 C21 C24 0.0(9)
O6 C22 C23 O7 62.9(7)
O6 C21 C24 C25 -177.8(6)
C20 C21 C24 C25 0.3(9)
O6 C21 C24 O7 1.9(9)
C20 C21 C24 O7 -179.9(5)
C21 C24 C25 C26 0.5(9)
O7 C24 C25 C26 -179.3(6)
C24 C25 C26 C19 -1.5(9)
C20 C19 C26 C25 1.9(9)
S1 C19 C26 C25 176.3(5)
N4 C27 C28 O8 56.3(6)
C29 C27 C28 O8 -177.5(5)
C8 C9 N1 C1 1.4(9)
C6 C1 N1 C9 -2.5(8)
C2 C1 N1 C9 177.3(5)
O1 C10 N2 C2 8.7(9)
N3 C10 N2 C2 -170.5(5)
C3 C2 N2 C10 -2.5(9)
C1 C2 N2 C10 178.1(5)
O1 C10 N3 C11 -9.2(9)
N2 C10 N3 C11 170.0(5)
C12 C11 N3 C10 90.3(7)
O3 C14 N4 C15 -177.2(5)
C13 C14 N4 C15 -3.5(8)
O3 C14 N4 C27 -15.0(8)
C13 C14 N4 C27 158.7(5)
C16 C15 N4 C14 -85.6(6)
C16 C15 N4 C27 112.6(6)
C29 C27 N4 C14 151.0(5)
C28 C27 N4 C14 -85.7(6)
C29 C27 N4 C15 -46.4(7)
C28 C27 N4 C15 76.9(6)
C17 C18 N5 C31 -59.6(7)
C17 C18 N5 S1 97.9(5)
C13 C12 O2 C17 13.7(9)
C11 C12 O2 C17 -162.3(5)
C16 C17 O2 C12 -93.4(6)
C18 C17 O2 C12 145.1(5)
C24 C21 O6 C22 19.6(8)
C20 C21 O6 C22 -158.6(6)
C23 C22 O6 C21 -50.0(7)
C25 C24 O7 C23 -170.9(6)
C21 C24 O7 C23 9.3(8)
C22 C23 O7 C24 -40.8(8)
C18 N5 S1 O5 -124.3(5)
C31 N5 S1 O5 33.6(5)
C18 N5 S1 O4 7.2(5)
C31 N5 S1 O4 165.0(4)
C18 N5 S1 C19 121.7(5)
C31 N5 S1 C19 -80.4(5)
C20 C19 S1 O5 -177.6(4)
C26 C19 S1 O5 7.7(6)
C20 C19 S1 O4 52.3(5)
C26 C19 S1 O4 -122.3(5)
C20 C19 S1 N5 -61.4(5)
C26 C19 S1 N5 124.0(5)
N11 C41 C42 C43 -179.0(5)
C46 C41 C42 C43 1.6(8)
N11 C41 C42 N12 0.5(8)
C46 C41 C42 N12 -178.9(5)
N12 C42 C43 C44 -179.7(6)
C41 C42 C43 C44 -0.2(9)
C42 C43 C44 C45 -0.8(9)
C43 C44 C45 C46 0.3(9)
C44 C45 C46 C47 179.5(6)
C44 C45 C46 C41 1.1(9)
N11 C41 C46 C45 178.6(6)
C42 C41 C46 C45 -2.0(8)
N11 C41 C46 C47 0.1(8)
C42 C41 C46 C47 179.4(5)
C45 C46 C47 C48 -179.9(6)
C41 C46 C47 C48 -1.4(8)
C46 C47 C48 C49 1.5(9)
C47 C48 C49 N11 -0.3(10)
N13 C51 C52 C53 16.5(9)
N13 C51 C52 O12 -166.6(5)
O12 C52 C53 C54 3.5(12)
C51 C52 C53 C54 179.7(6)
C52 C53 C54 O13 -143.6(7)
C52 C53 C54 N14 40.9(11)
N14 C55 C56 C57 54.8(6)
N14 C55 C56 C70 -71.0(6)
C70 C56 C57 O12 -171.3(5)
C55 C56 C57 O12 61.5(6)
C70 C56 C57 C58 -55.6(6)
C55 C56 C57 C58 177.3(4)
O12 C57 C58 N15 -53.3(6)
C56 C57 C58 N15 -172.2(5)
C66 C59 C60 C61 -0.2(9)
S2 C59 C60 C61 -176.9(5)
C59 C60 C61 C64 -0.5(9)
C59 C60 C61 O16 -179.9(5)
O16 C62 C63 O17 61.1(7)
O16 C61 C64 O17 -0.9(10)
C60 C61 C64 O17 179.7(6)
O16 C61 C64 C65 -179.3(6)
C60 C61 C64 C65 1.3(9)
O17 C64 C65 C66 -179.8(6)
C61 C64 C65 C66 -1.3(9)
C60 C59 C66 C65 0.1(9)
S2 C59 C66 C65 176.8(5)
C64 C65 C66 C59 0.6(9)
N14 C67 C68 O18 52.3(7)
C69 C67 C68 O18 179.1(5)
C48 C49 N11 C41 -1.0(9)
C46 C41 N11 C49 1.1(8)
C42 C41 N11 C49 -178.3(5)
O11 C50 N12 C42 2.9(10)
N13 C50 N12 C42 -178.4(5)
C43 C42 N12 C50 -8.8(10)
C41 C42 N12 C50 171.7(5)
O11 C50 N13 C51 -12.0(9)
N12 C50 N13 C51 169.4(5)
C52 C51 N13 C50 96.0(7)
O13 C54 N14 C55 -177.4(5)
C53 C54 N14 C55 -2.1(8)
O13 C54 N14 C67 -14.1(8)
C53 C54 N14 C67 161.1(5)
C56 C55 N14 C54 -85.7(6)
C56 C55 N14 C67 111.8(6)
C69 C67 N14 C54 152.5(5)
C68 C67 N14 C54 -84.4(6)
C69 C67 N14 C55 -44.2(8)
C68 C67 N14 C55 78.8(6)
C57 C58 N15 C71 -56.6(7)
C57 C58 N15 S2 98.1(5)
C53 C52 O12 C57 12.9(9)
C51 C52 O12 C57 -163.8(5)
C56 C57 O12 C52 -91.0(6)
C58 C57 O12 C52 148.3(5)
C64 C61 O16 C62 20.3(8)
C60 C61 O16 C62 -160.3(6)
C63 C62 O16 C61 -49.3(7)
C61 C64 O17 C63 11.9(8)
C65 C64 O17 C63 -169.6(5)
C62 C63 O17 C64 -41.2(7)
C71 N15 S2 O15 174.5(4)
C58 N15 S2 O15 19.6(5)
C71 N15 S2 O14 42.5(5)
C58 N15 S2 O14 -112.4(5)
C71 N15 S2 C59 -70.3(5)
C58 N15 S2 C59 134.8(5)
C66 C59 S2 O15 -120.0(5)
C60 C59 S2 O15 56.8(5)
C66 C59 S2 O14 9.2(5)
C60 C59 S2 O14 -174.0(5)
C66 C59 S2 N15 126.4(5)
C60 C59 S2 N15 -56.8(5)
